data_7709326
loop_
_publ_author_name
'Greenacre, Victoria K.'
'Hector, Andrew L.'
'Huang, Ruomeng'
'Levason, William'
'Sethi, Vikesh'
'Reid, Gillian'

_publ_section_title
;
 Tungsten(vi) selenide tetrachloride, WSeCl4 -- synthesis, properties,
 coordination complexes and application of [WSeCl4(SenBu2)] for CVD growth
 of WSe2 thin films
;
_journal_name_full 'Dalton Transactions'
_journal_paper_doi 10.1039/D1DT03980F
_journal_year 2022
_chemical_formula_moiety 'C2 H6 Cl8 Se3 W2'
_chemical_formula_sum 'C2 H6 Cl8 Se3 W2'
_chemical_formula_weight 918.25
_chemical_properties_physical Air-sensitive,Moisture-sensitive,Oxygen-sensitive
_space_group_crystal_system triclinic
_space_group_IT_number 2
_space_group_name_Hall '-P 1'
_space_group_name_H-M_alt 'P -1'
_atom_sites_solution_hydrogens geom
_atom_sites_solution_primary dual
_audit_creation_date 2021-08-18
_audit_creation_method
;
Olex2 1.5
(compiled 2021.07.19 svn.r715e62df for OlexSys, GUI svn.r6383)
;
_audit_update_record
;
2021-11-15 deposited with the CCDC.	2022-01-07 downloaded from the CCDC.
;
_cell_angle_alpha 89.211(4)
_cell_angle_beta 85.388(3)
_cell_angle_gamma 81.076(3)
_cell_formula_units_Z 2
_cell_length_a 6.6025(2)
_cell_length_b 10.2899(5)
_cell_length_c 12.2583(6)
_cell_measurement_reflns_used 4096
_cell_measurement_temperature 120.00(10)
_cell_measurement_theta_max 30.5380
_cell_measurement_theta_min 3.7060
_cell_volume 820.07(6)
_computing_cell_refinement 'CrysAlisPro 1.171.40.84a (Rigaku OD, 2020)'
_computing_data_collection 'CrysAlisPro 1.171.40.84a (Rigaku OD, 2020)'
_computing_data_reduction 'CrysAlisPro 1.171.40.84a (Rigaku OD, 2020)'
_computing_molecular_graphics 'Olex2 1.5 (Dolomanov et al., 2009)'
_computing_publication_material 'Olex2 1.5 (Dolomanov et al., 2009)'
_computing_structure_refinement 'SHELXL 2018/3 (Sheldrick, 2015)'
_computing_structure_solution 'SHELXT 2014/5 (Sheldrick, 2014)'
_diffrn_ambient_environment N~2~
_diffrn_ambient_temperature 120.00(10)
_diffrn_detector 'CCD plate'
_diffrn_detector_area_resol_mean 10
_diffrn_detector_dtime 0.000
_diffrn_detector_type 'Rigaku, HyPix 6000'
_diffrn_measured_fraction_theta_full 0.998
_diffrn_measured_fraction_theta_max 0.996
_diffrn_measurement_details
;
List of Runs (angles in degrees, time in seconds):

  # Type    Start    End  Width  t~exp~   \w     \q     \k     \f   Frames
#--------------------------------------------------------------------------
  1  \w   -104.00 -72.00   1.00    1.45    --  -16.00 -57.00 150.00   32
  2  \w    -71.00  -4.00   1.00    1.45    --  -16.00 -57.00 150.00   67
  3  \w    -63.00  10.00   1.00    1.45    --  -16.00 -60.00 -60.00   73
  4  \w    -81.00   2.00   1.00    1.45    --  -16.00 -60.00  90.00   83
  5  \w    -76.00  12.00   1.00    1.45    --  -16.00 -60.00-120.00   88
  6  \w    -53.00  17.00   1.00    1.45    --  -16.00  19.00 120.00   70
;
_diffrn_measurement_device 'four-circle diffractometer'
_diffrn_measurement_device_details 'Rigaku, AFC12 \k goniometer'
_diffrn_measurement_device_type 'XtaLAB AFC12 (RCD3): Kappa single'
_diffrn_measurement_method '\w scans'
_diffrn_measurement_specimen_support 'MiTeGen MicroLoop'
_diffrn_orient_matrix_type 'CrysAlisPro convention (1999,Acta A55,543-557)'
_diffrn_orient_matrix_UB_11 -0.0067807000
_diffrn_orient_matrix_UB_12 -0.0429831000
_diffrn_orient_matrix_UB_13 -0.0438487000
_diffrn_orient_matrix_UB_21 -0.0231145000
_diffrn_orient_matrix_UB_22 -0.0492105000
_diffrn_orient_matrix_UB_23 0.0380343000
_diffrn_orient_matrix_UB_31 -0.1063962000
_diffrn_orient_matrix_UB_32 0.0244857000
_diffrn_orient_matrix_UB_33 -0.0007528000
_diffrn_radiation_collimation 0.2
_diffrn_radiation_monochromator mirror
_diffrn_radiation_probe x-ray
_diffrn_radiation_type 'Mo K\a'
_diffrn_radiation_wavelength 0.71073
_diffrn_radiation_xray_symbol K-L~3~
_diffrn_reflns_av_R_equivalents 0.0354
_diffrn_reflns_av_unetI/netI 0.0549
_diffrn_reflns_Laue_measured_fraction_full 0.998
_diffrn_reflns_Laue_measured_fraction_max 0.996
_diffrn_reflns_limit_h_max 8
_diffrn_reflns_limit_h_min -8
_diffrn_reflns_limit_k_max 12
_diffrn_reflns_limit_k_min -13
_diffrn_reflns_limit_l_max 16
_diffrn_reflns_limit_l_min -16
_diffrn_reflns_number 9411
_diffrn_reflns_point_group_measured_fraction_full 0.998
_diffrn_reflns_point_group_measured_fraction_max 0.996
_diffrn_reflns_theta_full 25.242
_diffrn_reflns_theta_max 28.698
_diffrn_reflns_theta_min 3.133
_diffrn_source 'Rotating-anode X-ray tube'
_diffrn_source_current 55.0
_diffrn_source_power 2.475
_diffrn_source_target Mo
_diffrn_source_type 'Rigaku (Mo) X-ray Source'
_diffrn_source_voltage 45.0
_exptl_absorpt_coefficient_mu 21.945
_exptl_absorpt_correction_T_max 0.03162
_exptl_absorpt_correction_T_min 0.01249
_exptl_absorpt_correction_type sphere
_exptl_absorpt_process_details
;
CrysAlisPro 1.171.40.84a (Rigaku Oxford Diffraction, 2020)
Spherical absorption correction
using equivalent radius and absorption coefficient.
Empirical absorption correction using spherical harmonics,
implemented in SCALE3 ABSPACK scaling algorithm.
;
_exptl_crystal_colour black
_exptl_crystal_colour_primary black
_exptl_crystal_density_diffrn 3.719
_exptl_crystal_description sphere
_exptl_crystal_F_000 808
_exptl_crystal_size_max 0.1
_exptl_crystal_size_mid 0.03
_exptl_crystal_size_min 0.03
_exptl_crystal_size_rad 0.400
_refine_diff_density_max 2.420
_refine_diff_density_min -1.270
_refine_diff_density_rms 0.259
_refine_ls_extinction_method none
_refine_ls_goodness_of_fit_ref 1.011
_refine_ls_hydrogen_treatment constr
_refine_ls_matrix_type full
_refine_ls_number_parameters 138
_refine_ls_number_reflns 4223
_refine_ls_number_restraints 0
_refine_ls_restrained_S_all 1.011
_refine_ls_R_factor_all 0.0459
_refine_ls_R_factor_gt 0.0363
_refine_ls_shift/su_max 0.001
_refine_ls_shift/su_mean 0.000
_refine_ls_structure_factor_coef Fsqd
_refine_ls_weighting_details 'w=1/[\s^2^(Fo^2^)+(0.0275P)^2^] where P=(Fo^2^+2Fc^2^)/3'
_refine_ls_weighting_scheme calc
_refine_ls_wR_factor_gt 0.0720
_refine_ls_wR_factor_ref 0.0786
_reflns_Friedel_coverage 0.000
_reflns_number_gt 3487
_reflns_number_total 4223
_reflns_threshold_expression 'I > 2\s(I)'
_cod_data_source_file d1dt03980f3.cif
_cod_data_source_block vg9247-12_1
_cod_database_code 7709326
_shelx_shelxl_version_number 2018/3
_chemical_oxdiff_formula 'W2 Se2 Cl8 C2 H6 '
_chemical_oxdiff_usercomment 'Dark block'
_shelx_space_group_comment
;
The symmetry employed for this shelxl refinement is uniquely defined
by the following loop, which should always be used as a source of
symmetry information in preference to the above space-group names.
They are only intended as comments.
;
_shelx_estimated_absorpt_t_max 0.559
_shelx_estimated_absorpt_t_min 0.218
_olex2_refinement_description
;
1. Fixed Uiso
 At 1.5 times of:
  All C(H,H,H) groups
2.a Idealised Me refined as rotating group:
 C1(H1A,H1B,H1C), C2(H2A,H2B,H2C)
;
_olex2_submission_special_instructions 'No special instructions were received'
_oxdiff_exptl_absorpt_empirical_details
;
Empirical correction (ABSPACK) includes:
- Absorption correction using spherical harmonics
- Frame scaling
;
_oxdiff_exptl_absorpt_empirical_full_max 2.820
_oxdiff_exptl_absorpt_empirical_full_min 0.430

loop_
_space_group_symop_operation_xyz
'x, y, z'
'-x, -y, -z'

loop_
_atom_site_label
_atom_site_type_symbol
_atom_site_fract_x
_atom_site_fract_y
_atom_site_fract_z
_atom_site_U_iso_or_equiv
_atom_site_adp_type
_atom_site_occupancy
_atom_site_site_symmetry_order
_atom_site_calc_flag
_atom_site_refinement_flags_posn
_atom_site_refinement_flags_adp
_atom_site_refinement_flags_occupancy
_atom_site_disorder_assembly
_atom_site_disorder_group
W1 W 0.17387(4) 0.52236(3) 0.79921(2) 0.02845(9) Uani 1 1 d . . . . .
W2 W 0.46716(4) -0.00458(3) 0.77420(2) 0.02892(9) Uani 1 1 d . . . . .
Se1 Se 0.09500(12) 0.71187(8) 0.89152(7) 0.03515(19) Uani 1 1 d . . . . .
Se2 Se 0.28362(11) 0.26358(8) 0.68072(6) 0.02914(17) Uani 1 1 d . . . . .
Se3 Se 0.58721(12) -0.19481(8) 0.85179(7) 0.0374(2) Uani 1 1 d . . . . .
Cl1 Cl 0.3527(3) 0.40074(19) 0.92776(15) 0.0331(4) Uani 1 1 d . . . . .
Cl2 Cl 0.4832(3) 0.5533(2) 0.70836(15) 0.0343(4) Uani 1 1 d . . . . .
Cl3 Cl -0.1079(3) 0.4238(2) 0.85042(15) 0.0341(4) Uani 1 1 d . . . . .
Cl4 Cl 0.0228(3) 0.5850(2) 0.63729(15) 0.0370(4) Uani 1 1 d . . . . .
Cl5 Cl 0.2254(3) -0.07607(19) 0.67262(15) 0.0345(4) Uani 1 1 d . . . . .
Cl6 Cl 0.6794(3) -0.0090(2) 0.61445(15) 0.0362(4) Uani 1 1 d . . . . .
Cl7 Cl 0.6712(3) 0.12776(19) 0.84827(15) 0.0344(4) Uani 1 1 d . . . . .
Cl8 Cl 0.2042(3) 0.0724(2) 0.90318(15) 0.0348(4) Uani 1 1 d . . . . .
C1 C 0.4343(12) 0.3018(9) 0.5447(6) 0.0388(19) Uani 1 1 d . . . . .
H1A H 0.369663 0.383204 0.515043 0.058 Uiso 1 1 calc R U . . .
H1B H 0.434583 0.232118 0.493368 0.058 Uiso 1 1 calc R U . . .
H1C H 0.573321 0.308978 0.558306 0.058 Uiso 1 1 calc R U . . .
C2 C 0.0305(12) 0.2374(9) 0.6199(6) 0.0377(19) Uani 1 1 d . . . . .
H2A H -0.055205 0.199528 0.674632 0.057 Uiso 1 1 calc R U . . .
H2B H 0.062013 0.179221 0.558275 0.057 Uiso 1 1 calc R U . . .
H2C H -0.040586 0.320495 0.596850 0.057 Uiso 1 1 calc R U . . .

loop_
_atom_site_aniso_label
_atom_site_aniso_U_11
_atom_site_aniso_U_22
_atom_site_aniso_U_33
_atom_site_aniso_U_23
_atom_site_aniso_U_13
_atom_site_aniso_U_12
W1 0.03102(16) 0.02748(18) 0.02804(16) 0.00113(12) -0.00267(12) -0.00826(13)
W2 0.03093(16) 0.02707(18) 0.03040(17) 0.00004(13) -0.00429(12) -0.00864(13)
Se1 0.0399(4) 0.0293(4) 0.0365(4) -0.0019(3) -0.0004(3) -0.0072(3)
Se2 0.0319(4) 0.0288(4) 0.0283(4) 0.0007(3) -0.0036(3) -0.0093(3)
Se3 0.0419(4) 0.0295(4) 0.0434(5) 0.0049(4) -0.0126(4) -0.0093(4)
Cl1 0.0391(9) 0.0319(10) 0.0296(9) 0.0014(8) -0.0083(7) -0.0063(8)
Cl2 0.0353(9) 0.0348(11) 0.0345(10) -0.0023(8) 0.0003(8) -0.0119(8)
Cl3 0.0327(9) 0.0370(11) 0.0342(10) -0.0003(8) 0.0001(7) -0.0114(8)
Cl4 0.0405(10) 0.0383(11) 0.0334(10) 0.0052(8) -0.0070(8) -0.0079(9)
Cl5 0.0376(9) 0.0321(11) 0.0365(10) -0.0001(8) -0.0086(8) -0.0116(8)
Cl6 0.0371(9) 0.0374(11) 0.0347(10) -0.0030(8) 0.0004(8) -0.0095(8)
Cl7 0.0350(9) 0.0321(10) 0.0385(10) -0.0036(8) -0.0051(8) -0.0107(8)
Cl8 0.0353(9) 0.0378(11) 0.0326(9) 0.0006(8) -0.0009(8) -0.0112(8)
C1 0.042(4) 0.042(5) 0.035(4) -0.007(4) -0.002(3) -0.014(4)
C2 0.036(4) 0.046(5) 0.035(4) 0.001(4) -0.006(3) -0.016(4)

loop_
_atom_type_symbol
_atom_type_description
_atom_type_scat_dispersion_real
_atom_type_scat_dispersion_imag
_atom_type_scat_source
C C 0.0033 0.0016 'International Tables Vol C Tables 4.2.6.8 and 6.1.1.4'
H H 0.0000 0.0000 'International Tables Vol C Tables 4.2.6.8 and 6.1.1.4'
Cl Cl 0.1484 0.1585 'International Tables Vol C Tables 4.2.6.8 and 6.1.1.4'
Se Se -0.0929 2.2259 'International Tables Vol C Tables 4.2.6.8 and 6.1.1.4'
W W -0.8490 6.8722 'International Tables Vol C Tables 4.2.6.8 and 6.1.1.4'

loop_
_geom_angle_atom_site_label_1
_geom_angle_atom_site_label_2
_geom_angle_atom_site_label_3
_geom_angle
_geom_angle_site_symmetry_1
_geom_angle_site_symmetry_3
_geom_angle_publ_flag
Se1 W1 Se2 178.42(3) . . ?
Se1 W1 Cl1 98.42(5) . . ?
Se1 W1 Cl2 100.07(5) . . ?
Se1 W1 Cl3 100.94(5) . . ?
Se1 W1 Cl4 99.64(6) . . ?
Cl1 W1 Se2 80.03(5) . . ?
Cl1 W1 Cl2 88.92(7) . . ?
Cl1 W1 Cl3 89.68(7) . . ?
Cl1 W1 Cl4 161.91(7) . . ?
Cl2 W1 Se2 80.29(5) . . ?
Cl2 W1 Cl4 87.04(7) . . ?
Cl3 W1 Se2 78.75(5) . . ?
Cl3 W1 Cl2 158.92(7) . . ?
Cl3 W1 Cl4 87.79(7) . . ?
Cl4 W1 Se2 81.91(5) . . ?
Se3 W2 Se2 176.28(3) . . ?
Se3 W2 Cl5 98.86(6) . . ?
Se3 W2 Cl6 101.89(6) . . ?
Se3 W2 Cl7 99.23(5) . . ?
Se3 W2 Cl8 99.67(6) . . ?
Cl5 W2 Se2 81.78(5) . . ?
Cl6 W2 Se2 81.79(5) . . ?
Cl6 W2 Cl5 87.67(7) . . ?
Cl7 W2 Se2 80.21(5) . . ?
Cl7 W2 Cl5 161.90(7) . . ?
Cl7 W2 Cl6 87.98(7) . . ?
Cl7 W2 Cl8 89.38(7) . . ?
Cl8 W2 Se2 76.66(5) . . ?
Cl8 W2 Cl5 88.23(7) . . ?
Cl8 W2 Cl6 158.42(7) . . ?
W1 Se2 W2 127.83(3) . . ?
C1 Se2 W1 105.6(2) . . ?
C1 Se2 W2 111.0(3) . . ?
C1 Se2 C2 97.7(3) . . ?
C2 Se2 W1 104.2(3) . . ?
C2 Se2 W2 106.3(3) . . ?
Se2 C1 H1A 109.5 . . ?
Se2 C1 H1B 109.5 . . ?
Se2 C1 H1C 109.5 . . ?
H1A C1 H1B 109.5 . . ?
H1A C1 H1C 109.5 . . ?
H1B C1 H1C 109.5 . . ?
Se2 C2 H2A 109.5 . . ?
Se2 C2 H2B 109.5 . . ?
Se2 C2 H2C 109.5 . . ?
H2A C2 H2B 109.5 . . ?
H2A C2 H2C 109.5 . . ?
H2B C2 H2C 109.5 . . ?

loop_
_geom_bond_atom_site_label_1
_geom_bond_atom_site_label_2
_geom_bond_distance
_geom_bond_site_symmetry_2
_geom_bond_publ_flag
W1 Se1 2.2373(8) . ?
W1 Se2 3.0107(8) . ?
W1 Cl1 2.2869(18) . ?
W1 Cl2 2.3108(19) . ?
W1 Cl3 2.2945(19) . ?
W1 Cl4 2.3312(19) . ?
W2 Se2 3.0813(8) . ?
W2 Se3 2.2255(9) . ?
W2 Cl5 2.3129(18) . ?
W2 Cl6 2.3113(19) . ?
W2 Cl7 2.3007(18) . ?
W2 Cl8 2.3040(18) . ?
Se2 C1 1.940(8) . ?
Se2 C2 1.941(7) . ?
C1 H1A 0.9600 . ?
C1 H1B 0.9600 . ?
C1 H1C 0.9600 . ?
C2 H2A 0.9600 . ?
C2 H2B 0.9600 . ?
C2 H2C 0.9600 . ?
